data_1525507
loop_
_publ_author_name
'Zaremba, V.I.'
'Kal'ichak, Ya.M.'
'Zavalii, P.Yu.'
'Sobolev, A.N.'

_publ_section_title
;
 Crystal structure of Lu3 Co2-x On4 (x=0.13) compound and related
 compounds
;
_journal_name_full
;
Dopovidi Akademii Nauk Ukrains'koi RSR, Seriya B: Geologichni, Khimichni ta 
Biologichni Nauki
;
_journal_page_first 37
_journal_page_last 39
_journal_volume 1989
_journal_year 1989
_chemical_formula_sum 'Co1.87 In4 Lu3'
_space_group_IT_number 174
_symmetry_space_group_name_Hall 'P -6'
_symmetry_space_group_name_H-M 'P -6'
_cell_angle_alpha 90
_cell_angle_beta 90
_cell_angle_gamma 120
_cell_formula_units_Z 1
_cell_length_a 7.814
_cell_length_b 7.814
_cell_length_c 3.521
_cell_volume 186.184
_citation_journal_id_ASTM DANND6
_cod_data_source_file Zaremba_DANND6_1989_1079.cif
_cod_data_source_block Co1.87In4Lu3
_cod_original_cell_volume 186.1845
_cod_database_code 1525507

loop_
_symmetry_equiv_pos_as_xyz
x,y,z
-x+y,-x,-z
-y,x-y,z
x,y,-z
-x+y,-x,z
-y,x-y,-z

loop_
_atom_site_label
_atom_site_type_symbol
_atom_site_fract_x
_atom_site_fract_y
_atom_site_fract_z
_atom_site_occupancy
_atom_site_U_iso_or_equiv
Co2 Co 0.3333 0.6667 0.5 0.87 0.0
Co1 Co 0 0 0 1 0.0
Lu1 Lu 0.2949 0.0432 0.5 1 0.0
In2 In 0.0744 0.665 0 1 0.0
In1 In 0.6667 0.3333 0.5 1 0.0
